data_7003034
loop_
_publ_author_name
'Juri\'c, Marijana'
'Peri\'c, Berislav'
'Brni\<cevi\'c, Nevenka'
'Planini\'c, Pavica'
'Paji\'c, Damir'
'Zadro, Kre\<so'
'Giester, Gerald'
'Kaitner, Branko'

_publ_section_title
;
 Supramolecular motifs and solvatomorphism within the compounds
 [M(bpy)3]2[NbO(C2O4)3]Cl&#x00B7;nH2O (M = Fe2+, Co2+, Ni2+, Cu2+ and
 Zn2+; n = 11, 12). Syntheses, structures and magnetic properties
;
_journal_issue 6
_journal_name_full 'Dalton Transactions'
_journal_page_first 742
_journal_page_last 754
_journal_paper_doi 10.1039/b707937k
_journal_year 2008
_chemical_absolute_configuration ad
_chemical_formula_moiety '2(C30 H24 N6 Ni), C6 Nb O13, 12(H2 O), Cl'
_chemical_formula_structural '2(C30 H24 N6 Ni), C6 Nb O13, 12(H2 O), Cl'
_chemical_formula_sum 'C66 H72 Cl N12 Nb Ni2 O25'
_chemical_formula_weight 1679.14
_chemical_name_systematic
;
?
;
_space_group_IT_number 19
_symmetry_cell_setting orthorhombic
_symmetry_Int_Tables_number 19
_symmetry_space_group_name_Hall 'P 2ac 2ab'
_symmetry_space_group_name_H-M 'P 21 21 21'
_atom_sites_solution_primary direct
_atom_sites_solution_secondary difmap
_cell_angle_alpha 90
_cell_angle_beta 90
_cell_angle_gamma 90
_cell_formula_units_Z 4
_cell_length_a 15.0580(10)
_cell_length_b 22.039(2)
_cell_length_c 22.398(2)
_cell_measurement_reflns_used 22608
_cell_measurement_temperature 200(3)
_cell_measurement_theta_max 30.49
_cell_measurement_theta_min 3.40
_cell_volume 7433.1(11)
_computing_cell_refinement 'DENZO-SCALEPACK (Otwinowski & Minor, 1997)'
_computing_data_collection 'Nonius Collect Software (Nonius, 1998)'
_computing_data_reduction 'DENZO-SCALEPACK (Otwinowski & Minor, 1997)'
_computing_molecular_graphics 'PLATON (Spek, 2003), ORTEP-3, (Farrugia, 1997)'
_computing_publication_material 'PLATON (Spek, 2003)'
_computing_structure_refinement 'SHELXL97 (Sheldrick, 1997)'
_computing_structure_solution 'SHELXS97 (Sheldrick, 1997)'
_diffrn_ambient_temperature 200(3)
_diffrn_detector_area_resol_mean 18.4
_diffrn_measured_fraction_theta_full 0.996
_diffrn_measured_fraction_theta_max 0.996
_diffrn_measurement_device_type 'Nonius-Kappa CCD'
_diffrn_measurement_method 'omega scans'
_diffrn_radiation_monochromator graphite
_diffrn_radiation_probe x-ray
_diffrn_radiation_source 'fine-focus sealed tube'
_diffrn_radiation_type MoK\a
_diffrn_radiation_wavelength 0.71073
_diffrn_reflns_av_R_equivalents 0.0000
_diffrn_reflns_av_sigmaI/netI 0.0483
_diffrn_reflns_limit_h_max 21
_diffrn_reflns_limit_h_min -21
_diffrn_reflns_limit_k_max 31
_diffrn_reflns_limit_k_min -31
_diffrn_reflns_limit_l_max 31
_diffrn_reflns_limit_l_min -31
_diffrn_reflns_number 22608
_diffrn_reflns_reduction_process
;
?
;
_diffrn_reflns_theta_full 30.49
_diffrn_reflns_theta_max 30.49
_diffrn_reflns_theta_min 3.40
_exptl_absorpt_coefficient_mu 0.775
_exptl_absorpt_correction_T_max 0.93
_exptl_absorpt_correction_T_min 0.91
_exptl_absorpt_correction_type multi-scan
_exptl_absorpt_process_details 'DENZO-SCALEPACK (Otwinowski & Minor, 1997)'
_exptl_crystal_colour 'dark pink'
_exptl_crystal_density_diffrn 1.500
_exptl_crystal_density_method 'Not Measured'
_exptl_crystal_description polyhedral
_exptl_crystal_F_000 3464
_exptl_crystal_size_max 0.12
_exptl_crystal_size_mid 0.11
_exptl_crystal_size_min 0.10
_refine_diff_density_max 1.487
_refine_diff_density_min -0.766
_refine_diff_density_rms 0.074
_refine_ls_abs_structure_details 'Flack H.D. (1983), Acta Cryst. A39, 876-881'
_refine_ls_abs_structure_Flack 0.004(9)
_refine_ls_extinction_method none
_refine_ls_goodness_of_fit_ref 1.037
_refine_ls_hydrogen_treatment mixed
_refine_ls_matrix_type full
_refine_ls_number_parameters 1033
_refine_ls_number_reflns 22608
_refine_ls_number_restraints 43
_refine_ls_restrained_S_all 1.038
_refine_ls_R_factor_all 0.0740
_refine_ls_R_factor_gt 0.0461
_refine_ls_shift/su_max 0.001
_refine_ls_shift/su_mean 0.000
_refine_ls_structure_factor_coef Fsqd
_refine_ls_weighting_details 'calc w=1/[\s^2^(Fo^2^)+(0.0775P)^2^+0.0000P] where P=(Fo^2^+2Fc^2^)/3'
_refine_ls_weighting_scheme calc
_refine_ls_wR_factor_gt 0.1143
_refine_ls_wR_factor_ref 0.1270
_reflns_number_gt 16952
_reflns_number_total 22608
_reflns_threshold_expression >2sigma(I)
_cod_data_source_file b707937k.txt
_cod_data_source_block V
_cod_depositor_comments
;
The following automatic conversions were performed:
'_symmetry_cell_setting' value 'Orthorhombic' changed to 'orthorhombic'
according to '/home/saulius/struct/CIF-dictionaries/cif_core.dic'
dictionary named 'cif_core.dic' version 2.4.1 from 2010-06-29.

Automatic conversion script
Id: cif_fix_enum 1527 2010-12-29 10:47:43Z saulius 
;
_cod_database_code 7003034

loop_
_symmetry_equiv_pos_as_xyz
x,y,z
1/2-x,-y,1/2+z
1/2+x,1/2-y,-z
-x,1/2+y,1/2-z

loop_
_atom_site_aniso_label
_atom_site_aniso_U_11
_atom_site_aniso_U_22
_atom_site_aniso_U_33
_atom_site_aniso_U_23
_atom_site_aniso_U_13
_atom_site_aniso_U_12
Ni1 0.0240(2) 0.0256(2) 0.0276(2) 0.0013(2) 0.0005(1) 0.0002(1)
N1 0.0254(12) 0.0296(13) 0.0289(12) 0.0031(10) 0.0010(10) -0.0025(10)
N2 0.0252(12) 0.0270(12) 0.0299(12) 0.0030(10) 0.0034(10) -0.0012(10)
N3 0.0268(12) 0.0318(13) 0.0295(13) 0.0007(11) 0.0014(10) 0.0007(10)
N4 0.0284(12) 0.0348(14) 0.0305(13) -0.0009(11) 0.0026(10) 0.0026(11)
N5 0.0272(12) 0.0334(14) 0.0309(13) 0.0042(11) 0.0009(10) 0.0022(10)
N6 0.0338(13) 0.0254(13) 0.0341(14) 0.0011(11) -0.0006(11) 0.0004(11)
C1 0.0380(17) 0.0371(17) 0.0339(16) 0.0099(14) 0.0007(14) -0.0002(14)
C2 0.0441(19) 0.045(2) 0.0391(17) 0.0121(15) 0.0094(15) -0.0024(16)
C3 0.044(2) 0.057(2) 0.048(2) 0.0094(18) 0.0221(17) 0.0041(18)
C4 0.0353(18) 0.045(2) 0.050(2) 0.0137(16) 0.0087(15) 0.0070(15)
C5 0.0282(14) 0.0297(15) 0.0309(15) 0.0030(12) 0.0016(12) -0.0026(12)
C6 0.0295(15) 0.0256(14) 0.0310(15) 0.0011(12) -0.0001(12) -0.0006(12)
C7 0.0356(17) 0.0401(17) 0.0386(16) 0.0070(14) -0.0023(14) 0.0080(15)
C8 0.0421(18) 0.0456(19) 0.0349(16) 0.0091(14) -0.0026(15) 0.0118(15)
C9 0.054(2) 0.0373(18) 0.0351(17) 0.0113(15) 0.0042(16) 0.0036(16)
C10 0.0325(15) 0.0370(17) 0.0326(16) 0.0054(13) 0.0042(13) -0.0036(13)
C11 0.0353(16) 0.0398(18) 0.0321(16) -0.0037(13) 0.0058(13) -0.0052(14)
C12 0.048(2) 0.0391(18) 0.0348(17) -0.0066(15) -0.0038(15) -0.0024(16)
C13 0.048(2) 0.0343(18) 0.046(2) -0.0083(15) -0.0103(16) -0.0004(15)
C14 0.0292(16) 0.0440(19) 0.048(2) -0.0028(16) -0.0027(14) -0.0033(14)
C15 0.0247(14) 0.0240(14) 0.0356(15) 0.0011(12) 0.0015(12) 0.0026(11)
C16 0.0302(15) 0.0327(16) 0.0348(16) 0.0022(13) 0.0037(13) 0.0064(13)
C17 0.0366(18) 0.049(2) 0.051(2) 0.0010(17) 0.0123(16) -0.0031(16)
C18 0.044(2) 0.061(2) 0.051(2) 0.0003(19) 0.0257(18) 0.0033(19)
C19 0.055(2) 0.053(2) 0.0405(19) 0.0022(17) 0.0176(17) 0.0136(18)
C20 0.0394(18) 0.0440(19) 0.0336(17) -0.0078(14) 0.0033(14) 0.0080(15)
C21 0.0395(18) 0.044(2) 0.0387(18) 0.0066(15) -0.0083(15) 0.0047(15)
C22 0.046(2) 0.059(3) 0.044(2) 0.0123(19) -0.0028(17) 0.0174(19)
C23 0.057(2) 0.046(2) 0.043(2) 0.0137(17) 0.0048(17) 0.0162(19)
C24 0.059(2) 0.0317(17) 0.047(2) 0.0049(16) 0.0026(18) 0.0051(17)
C25 0.0402(17) 0.0267(14) 0.0321(15) 0.0027(12) 0.0044(13) 0.0069(13)
C26 0.0361(17) 0.0287(15) 0.0347(16) 0.0003(13) 0.0037(13) 0.0012(12)
C27 0.058(2) 0.0255(16) 0.047(2) -0.0032(15) 0.0048(17) -0.0023(15)
C28 0.053(2) 0.038(2) 0.0441(19) -0.0119(15) 0.0042(16) -0.0106(16)
C29 0.0378(18) 0.055(2) 0.0391(19) -0.0117(17) -0.0014(15) -0.0086(16)
C30 0.0388(17) 0.0352(17) 0.0368(17) 0.0000(14) -0.0037(14) -0.0004(14)
Ni2 0.0285(2) 0.0250(2) 0.0255(2) -0.0005(1) -0.0016(2) 0.0006(2)
N7 0.0323(13) 0.0313(14) 0.0280(12) 0.0015(11) -0.0022(10) -0.0026(11)
N8 0.0357(14) 0.0270(12) 0.0254(12) -0.0034(10) -0.0009(10) 0.0047(10)
N9 0.0291(13) 0.0297(13) 0.0313(13) 0.0004(11) -0.0004(10) 0.0009(11)
N10 0.0356(14) 0.0335(14) 0.0347(13) -0.0021(11) -0.0107(11) 0.0072(11)
N11 0.0337(13) 0.0309(14) 0.0319(14) 0.0011(11) 0.0004(11) 0.0010(11)
N12 0.0360(14) 0.0282(12) 0.0320(14) -0.0004(11) 0.0020(11) 0.0009(11)
C31 0.0406(18) 0.0436(19) 0.0358(17) -0.0038(15) -0.0057(14) -0.0111(15)
C32 0.060(2) 0.047(2) 0.045(2) 0.0024(17) -0.0248(18) -0.0089(18)
C33 0.051(2) 0.061(2) 0.066(3) 0.007(2) -0.032(2) -0.007(2)
C34 0.0395(19) 0.048(2) 0.061(2) 0.0048(18) -0.0132(18) 0.0004(16)
C35 0.0290(15) 0.0325(16) 0.0379(17) 0.0049(13) -0.0019(13) -0.0042(13)
C36 0.0326(15) 0.0305(15) 0.0327(15) 0.0050(13) 0.0037(13) 0.0041(12)
C37 0.0413(19) 0.048(2) 0.048(2) 0.0041(17) 0.0095(16) 0.0121(16)
C38 0.060(2) 0.056(2) 0.042(2) -0.0006(18) 0.0184(18) 0.019(2)
C39 0.092(3) 0.045(2) 0.0282(17) -0.0108(16) 0.006(2) 0.016(2)
C40 0.052(2) 0.0342(17) 0.0353(17) -0.0051(14) -0.0023(15) 0.0112(15)
C41 0.0359(17) 0.0350(17) 0.0368(17) 0.0070(14) -0.0019(13) -0.0008(13)
C42 0.054(2) 0.0421(19) 0.0373(18) 0.0109(15) 0.0027(16) -0.0039(17)
C43 0.050(2) 0.045(2) 0.055(2) 0.0092(18) 0.0144(18) -0.0095(17)
C44 0.0381(18) 0.051(2) 0.050(2) -0.0069(17) 0.0037(17) -0.0091(17)
C45 0.0294(15) 0.0293(15) 0.0403(17) -0.0057(13) -0.0025(13) -0.0002(12)
C46 0.0289(15) 0.0379(17) 0.0380(17) -0.0048(14) -0.0035(13) 0.0038(13)
C47 0.039(2) 0.053(2) 0.058(2) -0.0104(19) -0.0131(17) 0.0002(17)
C48 0.054(2) 0.068(3) 0.053(2) -0.013(2) -0.029(2) 0.008(2)
C49 0.073(3) 0.061(3) 0.0399(19) -0.0034(18) -0.026(2) 0.025(2)
C50 0.052(2) 0.0399(19) 0.0428(19) 0.0038(16) -0.0114(17) 0.0062(16)
C51 0.0456(19) 0.0387(18) 0.0356(18) -0.0017(14) 0.0089(15) 0.0027(15)
C52 0.047(2) 0.053(2) 0.047(2) -0.0122(18) 0.0120(17) 0.0070(18)
C53 0.059(2) 0.041(2) 0.055(2) -0.0099(18) 0.011(2) 0.0134(18)
C54 0.052(2) 0.0336(17) 0.051(2) -0.0084(16) 0.0018(18) 0.0043(16)
C55 0.0322(16) 0.0300(15) 0.0368(16) -0.0021(13) -0.0038(13) 0.0039(12)
C56 0.0366(16) 0.0293(15) 0.0302(14) 0.0004(12) -0.0056(13) -0.0003(12)
C57 0.058(2) 0.0286(16) 0.0447(19) 0.0018(15) -0.0029(18) -0.0048(16)
C58 0.068(3) 0.0376(19) 0.0398(19) 0.0101(16) 0.0011(18) -0.0104(18)
C59 0.045(2) 0.049(2) 0.0358(18) 0.0054(16) 0.0057(15) -0.0021(17)
C60 0.048(2) 0.0363(18) 0.0313(17) 0.0023(14) 0.0029(14) 0.0057(15)
Nb1 0.0247(1) 0.0354(1) 0.0286(1) 0.0019(1) -0.0031(1) 0.0034(1)
O1 0.0435(13) 0.0366(12) 0.0497(13) 0.0054(11) -0.0082(12) -0.0030(10)
O2 0.0236(9) 0.0583(16) 0.0281(10) 0.0023(10) -0.0012(8) 0.0055(10)
O3 0.0234(10) 0.0516(13) 0.0320(11) -0.0012(11) -0.0036(8) 0.0062(10)
O4 0.0287(10) 0.0576(14) 0.0335(11) 0.0029(12) -0.0063(9) 0.0027(11)
O5 0.0274(10) 0.0531(14) 0.0344(11) -0.0002(11) 0.0017(9) 0.0049(10)
O6 0.0378(11) 0.0608(16) 0.0283(10) 0.0109(11) -0.0043(9) 0.0075(11)
O7 0.0305(11) 0.0651(17) 0.0302(11) 0.0021(11) -0.0019(9) 0.0092(11)
O8 0.0398(13) 0.083(2) 0.0316(12) -0.0035(13) 0.0007(11) -0.0050(13)
O9 0.0472(15) 0.0722(19) 0.0452(14) -0.0066(13) 0.0032(12) 0.0201(14)
O10 0.0304(10) 0.0403(12) 0.0368(11) 0.0042(10) -0.0048(9) 0.0051(10)
O11 0.0422(13) 0.0341(11) 0.0403(12) 0.0021(10) -0.0069(11) 0.0017(9)
O12 0.0339(13) 0.086(2) 0.0473(15) 0.0125(14) -0.0133(12) -0.0119(13)
O13 0.0704(19) 0.0506(16) 0.0584(17) 0.0106(14) -0.0222(15) -0.0230(14)
C61 0.0252(12) 0.0304(16) 0.0308(15) -0.0014(12) -0.0009(11) 0.0011(11)
C62 0.0242(12) 0.0260(14) 0.0353(15) -0.0036(12) -0.0004(12) 0.0003(11)
C63 0.0308(15) 0.0471(19) 0.0313(15) 0.0027(14) -0.0011(12) -0.0049(14)
C64 0.0299(15) 0.0452(19) 0.0385(17) 0.0018(15) -0.0010(14) -0.0002(14)
C65 0.0315(16) 0.056(2) 0.0235(14) 0.0074(14) -0.0024(12) -0.0016(15)
C66 0.0451(19) 0.0443(19) 0.0253(15) 0.0019(14) -0.0048(14) -0.0043(15)
O14 0.074(2) 0.0575(18) 0.072(2) -0.0002(17) 0.0044(18) 0.0227(16)
O15 0.0665(19) 0.0530(16) 0.0606(19) 0.0122(16) 0.0012(15) -0.0031(14)
O16 0.072(3) 0.082(3) 0.165(5) -0.002(3) 0.032(3) 0.013(2)
O17 0.0589(19) 0.065(2) 0.090(2) -0.0078(19) 0.000(2) 0.0116(15)
O18 0.0584(18) 0.071(2) 0.0643(19) -0.0063(18) -0.0175(16) -0.0009(15)
O19 0.0583(18) 0.0539(17) 0.086(2) 0.0056(17) -0.0197(18) 0.0042(15)
O20 0.083(2) 0.0578(19) 0.082(2) -0.0122(18) -0.0157(19) 0.0175(18)
O21 0.072(2) 0.097(3) 0.097(3) -0.021(2) -0.001(2) 0.014(2)
O22 0.0370(14) 0.0645(19) 0.118(3) 0.032(2) -0.0028(18) -0.0072(15)
O23 0.057(2) 0.079(2) 0.128(3) 0.021(2) -0.010(2) 0.0208(18)
O24 0.263(8) 0.322(10) 0.082(4) -0.064(5) 0.027(4) -0.201(8)
O25 0.0461(14) 0.080(2) 0.0401(14) -0.0077(15) 0.0065(12) -0.0121(15)
Cl1 0.0861(9) 0.0689(7) 0.0675(7) 0.0043(6) 0.0092(7) 0.0132(7)

loop_
_atom_site_label
_atom_site_type_symbol
_atom_site_thermal_displace_type
_atom_site_fract_x
_atom_site_fract_y
_atom_site_fract_z
_atom_site_occupancy
_atom_site_U_iso_or_equiv
_atom_site_calc_flag
_atom_site_refinement_flags
Ni1 Ni Uani 0.36274(2) 0.32974(2) -0.00035(2) 1.000 0.0257(1) . .
N1 N Uani 0.25272(16) 0.33763(12) 0.05557(11) 1.000 0.0280(7) . .
N2 N Uani 0.28761(16) 0.39551(11) -0.04523(11) 1.000 0.0274(7) . .
N3 N Uani 0.43981(17) 0.39182(12) 0.04698(11) 1.000 0.0294(7) . .
N4 N Uani 0.47262(17) 0.33695(12) -0.05511(11) 1.000 0.0312(8) . .
N5 N Uani 0.41404(17) 0.25313(12) 0.04374(11) 1.000 0.0305(8) . .
N6 N Uani 0.30240(18) 0.25948(11) -0.04763(12) 1.000 0.0311(8) . .
C1 C Uani 0.2417(2) 0.31022(16) 0.10887(15) 1.000 0.0363(10) . .
C2 C Uani 0.1685(2) 0.31944(17) 0.14368(16) 1.000 0.0427(11) . .
C3 C Uani 0.1021(3) 0.35657(19) 0.12401(17) 1.000 0.0497(12) . .
C4 C Uani 0.1116(2) 0.38405(17) 0.06807(17) 1.000 0.0434(11) . .
C5 C Uani 0.1879(2) 0.37455(14) 0.03609(14) 1.000 0.0296(8) . .
C6 C Uani 0.2065(2) 0.40510(13) -0.02178(14) 1.000 0.0287(8) . .
C7 C Uani 0.1445(2) 0.44116(16) -0.05077(15) 1.000 0.0381(10) . .
C8 C Uani 0.1670(2) 0.46736(16) -0.10534(15) 1.000 0.0409(10) . .
C9 C Uani 0.2501(3) 0.45777(16) -0.12834(16) 1.000 0.0421(11) . .
C10 C Uani 0.3080(2) 0.42109(15) -0.09742(14) 1.000 0.0340(9) . .
C11 C Uani 0.4202(2) 0.41773(15) 0.09936(14) 1.000 0.0357(10) . .
C12 C Uani 0.4776(2) 0.45529(16) 0.12917(16) 1.000 0.0406(11) . .
C13 C Uani 0.5578(3) 0.46880(16) 0.10515(17) 1.000 0.0428(11) . .
C14 C Uani 0.5795(2) 0.44412(16) 0.04900(17) 1.000 0.0404(11) . .
C15 C Uani 0.51848(19) 0.40543(13) 0.02170(14) 1.000 0.0281(8) . .
C16 C Uani 0.5371(2) 0.37554(14) -0.03656(14) 1.000 0.0326(9) . .
C17 C Uani 0.6142(2) 0.38563(18) -0.06941(17) 1.000 0.0455(11) . .
C18 C Uani 0.6255(3) 0.35451(19) -0.12253(18) 1.000 0.0520(12) . .
C19 C Uani 0.5594(3) 0.31592(19) -0.14325(17) 1.000 0.0495(11) . .
C20 C Uani 0.4841(2) 0.30756(17) -0.10749(15) 1.000 0.0390(10) . .
C21 C Uani 0.4727(2) 0.25312(17) 0.08848(16) 1.000 0.0407(11) . .
C22 C Uani 0.4981(3) 0.20019(19) 0.11818(18) 1.000 0.0497(14) . .
C23 C Uani 0.4597(3) 0.14589(19) 0.10169(17) 1.000 0.0487(12) . .
C24 C Uani 0.4000(3) 0.14614(17) 0.05482(17) 1.000 0.0459(11) . .
C25 C Uani 0.3793(2) 0.19995(14) 0.02601(14) 1.000 0.0330(9) . .
C26 C Uani 0.3176(2) 0.20288(14) -0.02522(15) 1.000 0.0332(9) . .
C27 C Uani 0.2805(3) 0.15220(16) -0.05198(17) 1.000 0.0435(11) . .
C28 C Uani 0.2279(3) 0.15795(17) -0.10166(17) 1.000 0.0450(11) . .
C29 C Uani 0.2123(2) 0.21518(18) -0.12432(16) 1.000 0.0440(11) . .
C30 C Uani 0.2501(2) 0.26422(16) -0.09545(15) 1.000 0.0369(10) . .
Ni2 Ni Uani 0.36217(2) 0.67103(2) 0.02738(2) 1.000 0.0263(1) . .
N7 N Uani 0.47724(17) 0.66452(12) 0.07798(11) 1.000 0.0305(8) . .
N8 N Uani 0.43604(17) 0.60902(11) -0.02253(11) 1.000 0.0294(7) . .
N9 N Uani 0.29203(17) 0.60479(12) 0.07310(12) 1.000 0.0300(8) . .
N10 N Uani 0.24995(18) 0.66269(12) -0.02650(13) 1.000 0.0346(8) . .
N11 N Uani 0.30551(18) 0.74292(12) 0.07573(12) 1.000 0.0322(8) . .
N12 N Uani 0.41220(19) 0.74621(12) -0.01838(12) 1.000 0.0321(8) . .
C31 C Uani 0.4913(2) 0.69061(17) 0.13107(16) 1.000 0.0400(10) . .
C32 C Uani 0.5695(3) 0.68275(18) 0.16256(18) 1.000 0.0507(12) . .
C33 C Uani 0.6354(3) 0.6478(2) 0.1385(2) 1.000 0.0593(14) . .
C34 C Uani 0.6214(3) 0.62026(18) 0.08406(19) 1.000 0.0495(11) . .
C35 C Uani 0.5416(2) 0.62959(15) 0.05474(15) 1.000 0.0331(9) . .
C36 C Uani 0.5203(2) 0.59995(14) -0.00388(15) 1.000 0.0319(9) . .
C37 C Uani 0.5804(3) 0.56708(18) -0.03607(17) 1.000 0.0458(11) . .
C38 C Uani 0.5549(3) 0.54169(19) -0.08978(18) 1.000 0.0527(12) . .
C39 C Uani 0.4689(3) 0.54785(19) -0.10806(16) 1.000 0.0551(13) . .
C40 C Uani 0.4115(3) 0.58266(15) -0.07437(15) 1.000 0.0405(10) . .
C41 C Uani 0.3164(2) 0.57885(15) 0.12448(15) 1.000 0.0359(10) . .
C42 C Uani 0.2616(3) 0.53725(17) 0.15479(16) 1.000 0.0445(11) . .
C43 C Uani 0.1826(3) 0.52179(18) 0.12988(19) 1.000 0.0500(12) . .
C44 C Uani 0.1579(3) 0.54757(17) 0.07580(17) 1.000 0.0464(11) . .
C45 C Uani 0.2129(2) 0.58988(14) 0.04839(15) 1.000 0.0330(9) . .
C46 C Uani 0.1910(2) 0.62114(15) -0.00773(15) 1.000 0.0349(9) . .
C47 C Uani 0.1141(3) 0.60940(19) -0.04124(18) 1.000 0.0500(12) . .
C48 C Uani 0.1001(3) 0.6387(2) -0.09388(19) 1.000 0.0583(14) . .
C49 C Uani 0.1611(3) 0.6803(2) -0.11257(17) 1.000 0.0580(15) . .
C50 C Uani 0.2355(3) 0.69168(17) -0.07893(17) 1.000 0.0449(11) . .
C51 C Uani 0.2515(2) 0.73830(17) 0.12310(15) 1.000 0.0400(11) . .
C52 C Uani 0.2145(3) 0.78808(18) 0.15111(18) 1.000 0.0490(12) . .
C53 C Uani 0.2350(3) 0.84542(18) 0.12986(19) 1.000 0.0517(12) . .
C54 C Uani 0.2904(3) 0.85073(17) 0.08185(17) 1.000 0.0455(11) . .
C55 C Uani 0.3248(2) 0.79891(14) 0.05479(15) 1.000 0.0330(9) . .
C56 C Uani 0.3842(2) 0.80038(14) 0.00216(14) 1.000 0.0320(9) . .
C57 C Uani 0.4088(3) 0.85386(16) -0.02537(17) 1.000 0.0438(11) . .
C58 C Uani 0.4633(3) 0.85121(18) -0.07553(17) 1.000 0.0485(13) . .
C59 C Uani 0.4919(3) 0.79608(18) -0.09612(16) 1.000 0.0433(11) . .
C60 C Uani 0.4659(2) 0.74508(16) -0.06613(15) 1.000 0.0385(11) . .
Nb1 Nb Uani 0.84210(2) 0.48828(1) 0.20084(1) 1.000 0.0296(1) . .
O1 O Uani 0.82403(16) 0.41117(10) 0.20347(12) 1.000 0.0433(7) . .
O2 O Uani 0.77480(13) 0.50389(12) 0.11920(10) 1.000 0.0367(7) . .
O3 O Uani 0.93927(13) 0.48381(12) 0.12901(10) 1.000 0.0357(7) . .
O4 O Uani 0.78034(14) 0.51212(12) 0.01992(10) 1.000 0.0399(7) . .
O5 O Uani 0.96431(14) 0.49301(12) 0.03082(10) 1.000 0.0383(7) . .
O6 O Uani 0.82542(15) 0.49574(11) 0.29530(10) 1.000 0.0423(7) . .
O7 O Uani 0.71590(15) 0.52607(12) 0.21685(10) 1.000 0.0419(8) . .
O8 O Uani 0.73916(17) 0.52413(15) 0.37050(11) 1.000 0.0515(9) . .
O9 O Uani 0.62891(19) 0.57534(14) 0.28184(12) 1.000 0.0549(9) . .
O10 O Uani 0.96916(14) 0.48350(11) 0.23893(10) 1.000 0.0358(6) . .
O11 O Uani 0.89007(15) 0.58280(10) 0.20503(11) 1.000 0.0389(7) . .
O12 O Uani 1.09051(17) 0.53436(14) 0.26777(13) 1.000 0.0557(9) . .
O13 O Uani 1.0094(2) 0.63937(13) 0.22358(13) 1.000 0.0598(10) . .
C61 C Uani 0.81454(18) 0.50430(14) 0.06856(13) 1.000 0.0288(8) . .
C62 C Uani 0.91490(18) 0.49291(13) 0.07492(14) 1.000 0.0285(8) . .
C63 C Uani 0.7553(2) 0.51935(17) 0.31800(14) 1.000 0.0364(9) . .
C64 C Uani 0.6923(2) 0.54334(16) 0.26946(16) 1.000 0.0379(10) . .
C65 C Uani 1.0159(2) 0.53216(17) 0.24575(14) 1.000 0.0370(10) . .
C66 C Uani 0.9698(2) 0.59120(16) 0.22363(14) 1.000 0.0382(10) . .
O14 O Uani 0.9164(2) 0.29542(15) 0.21127(16) 1.000 0.0678(11) . .
O15 O Uani 1.0595(2) 0.30844(14) 0.29222(15) 1.000 0.0600(10) . .
O16 O Uani 1.1599(3) 0.4113(2) 0.2759(2) 1.000 0.106(2) . .
O17 O Uani 0.8236(2) 0.71028(16) 0.20034(17) 1.000 0.0713(11) . .
O18 O Uani 0.7014(2) 0.70206(16) 0.29282(16) 1.000 0.0646(11) . .
O19 O Uani 0.4476(2) 0.57107(14) 0.24564(17) 1.000 0.0661(11) . .
O20 O Uani 0.4053(3) 0.30217(16) 0.21908(16) 1.000 0.0743(11) . .
O21 O Uani 0.5759(3) 0.2825(2) 0.25944(19) 1.000 0.0887(16) . .
O22 O Uani 0.65395(19) 0.17418(14) 0.23486(19) 1.000 0.0732(13) . .
O23 O Uani 0.8330(2) 0.18283(18) 0.2232(2) 1.000 0.0880(14) . .
O24 O Uani 0.5619(4) 0.4192(3) 0.3057(2) 1.000 0.222(4) . .
O25 O Uani 0.57041(18) 0.48945(16) 0.40987(12) 1.000 0.0554(9) . .
Cl1 Cl Uani 0.36161(10) 0.43566(6) 0.26556(6) 1.000 0.0742(4) . .
H1 H Uiso 0.28570 0.28400 0.12250 1.000 0.0440 calc R
H2 H Uiso 0.16400 0.30050 0.18070 1.000 0.0510 calc R
H3 H Uiso 0.05180 0.36340 0.14720 1.000 0.0600 calc R
H4 H Uiso 0.06660 0.40850 0.05280 1.000 0.0520 calc R
H7 H Uiso 0.08880 0.44770 -0.03400 1.000 0.0460 calc R
H8 H Uiso 0.12610 0.49110 -0.12590 1.000 0.0490 calc R
H9 H Uiso 0.26700 0.47570 -0.16420 1.000 0.0510 calc R
H10 H Uiso 0.36380 0.41380 -0.11360 1.000 0.0410 calc R
H11 H Uiso 0.36510 0.40990 0.11640 1.000 0.0430 calc R
H12 H Uiso 0.46150 0.47150 0.16590 1.000 0.0490 calc R
H13 H Uiso 0.59760 0.49380 0.12530 1.000 0.0510 calc R
H14 H Uiso 0.63320 0.45340 0.03060 1.000 0.0490 calc R
H17 H Uiso 0.65720 0.41270 -0.05590 1.000 0.0540 calc R
H18 H Uiso 0.67740 0.35950 -0.14440 1.000 0.0620 calc R
H19 H Uiso 0.56500 0.29620 -0.17980 1.000 0.0600 calc R
H20 H Uiso 0.44030 0.28080 -0.12030 1.000 0.0470 calc R
H21 H Uiso 0.49760 0.28980 0.10030 1.000 0.0490 calc R
H22 H Uiso 0.54010 0.20150 0.14860 1.000 0.0600 calc R
H23 H Uiso 0.47360 0.11010 0.12160 1.000 0.0580 calc R
H24 H Uiso 0.37370 0.11010 0.04260 1.000 0.0550 calc R
H27 H Uiso 0.29140 0.11390 -0.03610 1.000 0.0520 calc R
H28 H Uiso 0.20320 0.12390 -0.11970 1.000 0.0540 calc R
H29 H Uiso 0.17740 0.22060 -0.15810 1.000 0.0530 calc R
H30 H Uiso 0.23820 0.30280 -0.11020 1.000 0.0440 calc R
H31 H Uiso 0.44700 0.71490 0.14740 1.000 0.0480 calc R
H32 H Uiso 0.57710 0.70100 0.19960 1.000 0.0610 calc R
H33 H Uiso 0.68900 0.64280 0.15850 1.000 0.0710 calc R
H34 H Uiso 0.66490 0.59570 0.06720 1.000 0.0590 calc R
H37 H Uiso 0.63800 0.56180 -0.02200 1.000 0.0550 calc R
H38 H Uiso 0.59570 0.52070 -0.11310 1.000 0.0630 calc R
H39 H Uiso 0.44920 0.52890 -0.14270 1.000 0.0660 calc R
H40 H Uiso 0.35360 0.58820 -0.08790 1.000 0.0490 calc R
H41 H Uiso 0.37140 0.58860 0.14080 1.000 0.0430 calc R
H42 H Uiso 0.27910 0.52070 0.19110 1.000 0.0530 calc R
H43 H Uiso 0.14540 0.49420 0.14880 1.000 0.0600 calc R
H44 H Uiso 0.10450 0.53650 0.05790 1.000 0.0560 calc R
H47 H Uiso 0.07260 0.58150 -0.02740 1.000 0.0600 calc R
H48 H Uiso 0.04990 0.63050 -0.11670 1.000 0.0700 calc R
H49 H Uiso 0.15230 0.70110 -0.14820 1.000 0.0700 calc R
H50 H Uiso 0.27680 0.71990 -0.09240 1.000 0.0540 calc R
H51 H Uiso 0.23840 0.69990 0.13780 1.000 0.0480 calc R
H52 H Uiso 0.17650 0.78320 0.18350 1.000 0.0590 calc R
H53 H Uiso 0.21140 0.87980 0.14800 1.000 0.0620 calc R
H54 H Uiso 0.30520 0.88890 0.06730 1.000 0.0550 calc R
H57 H Uiso 0.38920 0.89100 -0.01070 1.000 0.0520 calc R
H58 H Uiso 0.48030 0.88670 -0.09490 1.000 0.0580 calc R
H59 H Uiso 0.52800 0.79340 -0.12970 1.000 0.0520 calc R
H60 H Uiso 0.48650 0.70770 -0.07950 1.000 0.0460 calc R
H141 H Uiso 0.880(3) 0.3228(16) 0.2024(19) 1.000 0.0810 . .
H142 H Uiso 0.935(3) 0.304(2) 0.2451(12) 1.000 0.0810 . .
H151 H Uiso 1.087(3) 0.2789(11) 0.306(2) 1.000 0.0720 . .
H152 H Uiso 1.088(3) 0.3392(10) 0.302(2) 1.000 0.0720 . .
H161 H Uiso 1.126(4) 0.435(2) 0.2563(17) 1.000 0.1280 . .
H162 H Uiso 1.202(3) 0.406(3) 0.252(2) 1.000 0.1280 . .
H171 H Uiso 0.844(3) 0.6749(10) 0.200(2) 1.000 0.0850 . .
H172 H Uiso 0.824(4) 0.720(2) 0.2368(8) 1.000 0.0850 . .
H181 H Uiso 0.664(2) 0.6743(13) 0.297(2) 1.000 0.0780 . .
H182 H Uiso 0.673(2) 0.7325(11) 0.281(2) 1.000 0.0780 . .
H191 H Uiso 0.5029(8) 0.5729(19) 0.248(2) 1.000 0.0790 . .
H192 H Uiso 0.433(3) 0.5372(11) 0.2595(19) 1.000 0.0790 . .
H201 H Uiso 0.378(3) 0.3305(17) 0.2356(18) 1.000 0.0890 . .
H202 H Uiso 0.434(2) 0.2860(13) 0.2463(15) 1.000 0.0890 . .
H211 H Uiso 0.6076(17) 0.2592(16) 0.2783(14) 1.000 0.1070 . .
H212 H Uiso 0.581(4) 0.3169(10) 0.274(3) 1.000 0.1070 . .
H221 H Uiso 0.619(2) 0.1453(14) 0.240(3) 1.000 0.0880 . .
H222 H Uiso 0.7038(13) 0.1593(18) 0.231(3) 1.000 0.0880 . .
H231 H Uiso 0.864(3) 0.2108(12) 0.2075(19) 1.000 0.1060 . .
H232 H Uiso 0.864(3) 0.1514(12) 0.219(3) 1.000 0.1060 . .
H241 H Uiso 0.52040 0.44370 0.30060 1.000 0.2670 . .
H242 H Uiso 0.575(6) 0.422(4) 0.3419(14) 1.000 0.2670 . .
H251 H Uiso 0.562(2) 0.5091(18) 0.4418(12) 1.000 0.0670 . .
H252 H Uiso 0.6226(13) 0.4997(19) 0.4005(17) 1.000 0.0670 . .

loop_
_atom_type_symbol
_atom_type_description
_atom_type_scat_dispersion_real
_atom_type_scat_dispersion_imag
_atom_type_scat_source
O O 0.0106 0.0060 'International Tables Vol C Tables 4.2.6.8 and 6.1.1.4'
Ni Ni 0.3393 1.1124 'International Tables Vol C Tables 4.2.6.8 and 6.1.1.4'
Nb Nb -2.0727 0.6215 'International Tables Vol C Tables 4.2.6.8 and 6.1.1.4'
N N 0.0061 0.0033 'International Tables Vol C Tables 4.2.6.8 and 6.1.1.4'
Cl Cl 0.1484 0.1585 'International Tables Vol C Tables 4.2.6.8 and 6.1.1.4'
H H 0.0000 0.0000 'International Tables Vol C Tables 4.2.6.8 and 6.1.1.4'
C C 0.0033 0.0016 'International Tables Vol C Tables 4.2.6.8 and 6.1.1.4'

loop_
_geom_angle_atom_site_label_1
_geom_angle_atom_site_label_2
_geom_angle_atom_site_label_3
_geom_angle
_geom_angle_site_symmetry_1
_geom_angle_site_symmetry_2
_geom_angle_site_symmetry_3
_geom_angle_publ_flag
O2 Nb1 O10 142.70(8) . . . no
O2 Nb1 O11 92.29(9) . . . no
O3 Nb1 O6 144.51(8) . . . no
O3 Nb1 O7 138.62(9) . . . no
O3 Nb1 O10 71.65(8) . . . no
O3 Nb1 O11 81.61(9) . . . no
O6 Nb1 O7 72.23(9) . . . no
O6 Nb1 O10 73.04(9) . . . no
O6 Nb1 O11 85.62(9) . . . no
O7 Nb1 O10 140.70(9) . . . no
O7 Nb1 O11 85.11(9) . . . no
O10 Nb1 O11 74.43(9) . . . no
O1 Nb1 O6 91.35(11) . . . no
O1 Nb1 O7 104.00(11) . . . no
O1 Nb1 O10 94.63(11) . . . no
O1 Nb1 O11 169.05(10) . . . no
O2 Nb1 O3 72.00(8) . . . no
O2 Nb1 O6 141.79(8) . . . no
O2 Nb1 O7 69.58(8) . . . no
O1 Nb1 O3 94.98(11) . . . no
O1 Nb1 O2 96.56(11) . . . no
N1 Ni1 N3 94.72(10) . . . no
N1 Ni1 N4 170.78(11) . . . no
N1 Ni1 N6 91.19(10) . . . no
N2 Ni1 N3 95.19(10) . . . no
N1 Ni1 N5 94.41(10) . . . no
N1 Ni1 N2 78.55(10) . . . no
N4 Ni1 N5 92.66(10) . . . no
N4 Ni1 N6 96.01(10) . . . no
N5 Ni1 N6 78.60(10) . . . no
N3 Ni1 N6 171.48(10) . . . no
N2 Ni1 N5 168.21(10) . . . no
N2 Ni1 N6 91.99(10) . . . no
N2 Ni1 N4 95.41(10) . . . no
N3 Ni1 N5 94.80(10) . . . no
N3 Ni1 N4 78.78(10) . . . no
N7 Ni2 N8 78.60(10) . . . no
N11 Ni2 N12 78.53(11) . . . no
N8 Ni2 N10 93.69(10) . . . no
N8 Ni2 N11 170.68(10) . . . no
N7 Ni2 N9 96.14(10) . . . no
N7 Ni2 N10 170.68(10) . . . no
N7 Ni2 N11 96.30(10) . . . no
N7 Ni2 N12 91.24(11) . . . no
N8 Ni2 N9 94.31(10) . . . no
N10 Ni2 N12 94.49(11) . . . no
N9 Ni2 N10 79.10(11) . . . no
N9 Ni2 N11 93.99(10) . . . no
N8 Ni2 N12 93.69(10) . . . no
N10 Ni2 N11 92.05(11) . . . no
N9 Ni2 N12 170.05(11) . . . no
Nb1 O2 C61 122.77(18) . . . no
Nb1 O3 C62 119.94(17) . . . no
Nb1 O6 C63 121.4(2) . . . no
Nb1 O7 C64 121.4(2) . . . no
Nb1 O10 C65 120.2(2) . . . no
Nb1 O11 C66 117.1(2) . . . no
H141 O14 H142 106(4) . . . no
H151 O15 H152 107(4) . . . no
Ni1 N1 C5 115.7(2) . . . no
Ni1 N1 C1 126.3(2) . . . no
C1 N1 C5 118.0(3) . . . no
Ni1 N2 C6 114.28(19) . . . no
Ni1 N2 C10 126.1(2) . . . no
C6 N2 C10 119.0(3) . . . no
Ni1 N3 C15 115.0(2) . . . no
Ni1 N3 C11 127.1(2) . . . no
C11 N3 C15 117.9(3) . . . no
Ni1 N4 C16 116.1(2) . . . no
Ni1 N4 C20 125.5(2) . . . no
C16 N4 C20 118.4(3) . . . no
Ni1 N5 C25 114.7(2) . . . no
Ni1 N5 C21 126.5(2) . . . no
C21 N5 C25 118.6(3) . . . no
Ni1 N6 C26 114.8(2) . . . no
C26 N6 C30 117.8(3) . . . no
Ni1 N6 C30 127.4(2) . . . no
H161 O16 H162 102(5) . . . no
Ni2 N7 C31 126.0(2) . . . no
C31 N7 C35 118.5(3) . . . no
Ni2 N7 C35 115.5(2) . . . no
Ni2 N8 C40 126.6(2) . . . no
C36 N8 C40 117.4(3) . . . no
Ni2 N8 C36 115.6(2) . . . no
C41 N9 C45 119.3(3) . . . no
Ni2 N9 C45 114.7(2) . . . no
Ni2 N9 C41 125.9(2) . . . no
C46 N10 C50 119.1(3) . . . no
Ni2 N10 C50 126.2(3) . . . no
Ni2 N10 C46 114.5(2) . . . no
Ni2 N11 C55 115.0(2) . . . no
C51 N11 C55 118.3(3) . . . no
Ni2 N11 C51 126.7(2) . . . no
Ni2 N12 C56 115.0(2) . . . no
C56 N12 C60 118.5(3) . . . no
Ni2 N12 C60 126.4(2) . . . no
H171 O17 H172 104(4) . . . no
H181 O18 H182 106(3) . . . no
H191 O19 H192 106(4) . . . no
H201 O20 H202 105(4) . . . no
N1 C1 C2 122.6(3) . . . no
C1 C2 C3 119.8(3) . . . no
C2 C3 C4 118.3(4) . . . no
C3 C4 C5 119.2(3) . . . no
N1 C5 C6 114.9(3) . . . no
C4 C5 C6 123.0(3) . . . no
N1 C5 C4 122.1(3) . . . no
N2 C6 C5 116.1(3) . . . no
C5 C6 C7 122.7(3) . . . no
N2 C6 C7 121.2(3) . . . no
C6 C7 C8 119.0(3) . . . no
C7 C8 C9 119.2(3) . . . no
C8 C9 C10 118.7(3) . . . no
N2 C10 C9 122.9(3) . . . no
N3 C11 C12 123.1(3) . . . no
C11 C12 C13 120.1(3) . . . no
C12 C13 C14 118.5(3) . . . no
C13 C14 C15 118.3(3) . . . no
C14 C15 C16 122.1(3) . . . no
N3 C15 C16 115.8(3) . . . no
N3 C15 C14 122.1(3) . . . no
N4 C16 C17 122.4(3) . . . no
N4 C16 C15 114.3(3) . . . no
C15 C16 C17 123.3(3) . . . no
C16 C17 C18 118.5(3) . . . no
C17 C18 C19 120.2(4) . . . no
C18 C19 C20 118.0(4) . . . no
N4 C20 C19 122.5(3) . . . no
N5 C21 C22 122.6(3) . . . no
C21 C22 C23 118.8(4) . . . no
C22 C23 C24 118.2(4) . . . no
C23 C24 C25 120.2(4) . . . no
C24 C25 C26 122.7(3) . . . no
N5 C25 C24 121.4(3) . . . no
N5 C25 C26 115.9(3) . . . no
N6 C26 C25 115.5(3) . . . no
C25 C26 C27 123.7(3) . . . no
N6 C26 C27 120.7(3) . . . no
C26 C27 C28 120.6(3) . . . no
C27 C28 C29 118.8(3) . . . no
C28 C29 C30 118.2(3) . . . no
N6 C30 C29 123.9(3) . . . no
N1 C1 H1 118.75 . . . no
C2 C1 H1 118.67 . . . no
C1 C2 H2 120.05 . . . no
C3 C2 H2 120.20 . . . no
C4 C3 H3 120.87 . . . no
C2 C3 H3 120.86 . . . no
C5 C4 H4 120.45 . . . no
C3 C4 H4 120.35 . . . no
C8 C7 H7 120.61 . . . no
C6 C7 H7 120.43 . . . no
C9 C8 H8 120.37 . . . no
C7 C8 H8 120.42 . . . no
C8 C9 H9 120.59 . . . no
C10 C9 H9 120.70 . . . no
C9 C10 H10 118.58 . . . no
N2 C10 H10 118.49 . . . no
N3 C11 H11 118.55 . . . no
C12 C11 H11 118.37 . . . no
C13 C12 H12 119.97 . . . no
C11 C12 H12 119.94 . . . no
C12 C13 H13 120.75 . . . no
C14 C13 H13 120.80 . . . no
C13 C14 H14 120.81 . . . no
C15 C14 H14 120.85 . . . no
C18 C17 H17 120.77 . . . no
C16 C17 H17 120.70 . . . no
C17 C18 H18 119.88 . . . no
C19 C18 H18 119.95 . . . no
C18 C19 H19 120.99 . . . no
C20 C19 H19 121.00 . . . no
C19 C20 H20 118.76 . . . no
N4 C20 H20 118.75 . . . no
C22 C21 H21 118.71 . . . no
N5 C21 H21 118.70 . . . no
H211 O21 H212 109(5) . . . no
C21 C22 H22 120.62 . . . no
C23 C22 H22 120.54 . . . no
C24 C23 H23 120.93 . . . no
C22 C23 H23 120.87 . . . no
C25 C24 H24 119.92 . . . no
C23 C24 H24 119.85 . . . no
C28 C27 H27 119.72 . . . no
C26 C27 H27 119.66 . . . no
C27 C28 H28 120.59 . . . no
C29 C28 H28 120.65 . . . no
C30 C29 H29 120.90 . . . no
C28 C29 H29 120.90 . . . no
N6 C30 H30 118.09 . . . no
C29 C30 H30 118.01 . . . no
N7 C31 C32 122.3(3) . . . no
C31 C32 C33 119.2(4) . . . no
C32 C33 C34 119.1(4) . . . no
C33 C34 C35 119.1(4) . . . no
C34 C35 C36 122.4(3) . . . no
N7 C35 C36 115.7(3) . . . no
N7 C35 C34 121.9(3) . . . no
N8 C36 C35 114.0(3) . . . no
N8 C36 C37 122.5(3) . . . no
C35 C36 C37 123.5(3) . . . no
C36 C37 C38 119.4(4) . . . no
C37 C38 C39 119.0(4) . . . no
C38 C39 C40 119.0(4) . . . no
N8 C40 C39 122.6(4) . . . no
N9 C41 C42 122.2(3) . . . no
C41 C42 C43 118.6(3) . . . no
C42 C43 C44 119.4(4) . . . no
C43 C44 C45 120.0(4) . . . no
C44 C45 C46 123.9(3) . . . no
N9 C45 C46 115.7(3) . . . no
N9 C45 C44 120.4(3) . . . no
N10 C46 C47 120.2(3) . . . no
C45 C46 C47 123.7(3) . . . no
N10 C46 C45 116.0(3) . . . no
C46 C47 C48 120.2(4) . . . no
C47 C48 C49 118.7(4) . . . no
C48 C49 C50 120.3(4) . . . no
N10 C50 C49 121.4(4) . . . no
N11 C51 C52 123.0(3) . . . no
C51 C52 C53 118.6(4) . . . no
C52 C53 C54 119.0(4) . . . no
C53 C54 C55 120.0(3) . . . no
C54 C55 C56 123.6(3) . . . no
N11 C55 C56 115.2(3) . . . no
N11 C55 C54 121.2(3) . . . no
C55 C56 C57 122.4(3) . . . no
N12 C56 C57 121.3(3) . . . no
N12 C56 C55 116.2(3) . . . no
C56 C57 C58 118.9(3) . . . no
C57 C58 C59 119.6(4) . . . no
C58 C59 C60 118.3(4) . . . no
N12 C60 C59 123.3(3) . . . no
H221 O22 H222 107(3) . . . no
N7 C31 H31 118.91 . . . no
C32 C31 H31 118.81 . . . no
C31 C32 H32 120.39 . . . no
C33 C32 H32 120.44 . . . no
C34 C33 H33 120.46 . . . no
C32 C33 H33 120.47 . . . no
C33 C34 H34 120.52 . . . no
C35 C34 H34 120.34 . . . no
C38 C37 H37 120.24 . . . no
C36 C37 H37 120.37 . . . no
C37 C38 H38 120.48 . . . no
C39 C38 H38 120.53 . . . no
C38 C39 H39 120.55 . . . no
C40 C39 H39 120.41 . . . no
C39 C40 H40 118.77 . . . no
N8 C40 H40 118.68 . . . no
N9 C41 H41 118.94 . . . no
C42 C41 H41 118.86 . . . no
C43 C42 H42 120.64 . . . no
C41 C42 H42 120.75 . . . no
C42 C43 H43 120.35 . . . no
C44 C43 H43 120.28 . . . no
C45 C44 H44 120.01 . . . no
C43 C44 H44 119.98 . . . no
C46 C47 H47 119.86 . . . no
C48 C47 H47 119.90 . . . no
C49 C48 H48 120.62 . . . no
C47 C48 H48 120.65 . . . no
C50 C49 H49 119.81 . . . no
C48 C49 H49 119.93 . . . no
C49 C50 H50 119.33 . . . no
N10 C50 H50 119.30 . . . no
C52 C51 H51 118.48 . . . no
N11 C51 H51 118.58 . . . no
C51 C52 H52 120.70 . . . no
C53 C52 H52 120.70 . . . no
C54 C53 H53 120.48 . . . no
C52 C53 H53 120.52 . . . no
C55 C54 H54 120.03 . . . no
C53 C54 H54 120.01 . . . no
C58 C57 H57 120.59 . . . no
C56 C57 H57 120.55 . . . no
C59 C58 H58 120.16 . . . no
C57 C58 H58 120.21 . . . no
C58 C59 H59 120.84 . . . no
C60 C59 H59 120.85 . . . no
N12 C60 H60 118.32 . . . no
C59 C60 H60 118.35 . . . no
O4 C61 C62 121.4(3) . . . no
O2 C61 O4 126.5(3) . . . no
O2 C61 C62 112.0(2) . . . no
O3 C62 C61 113.2(2) . . . no
O5 C62 C61 121.1(3) . . . no
O3 C62 O5 125.7(3) . . . no
O6 C63 O8 126.0(3) . . . no
O8 C63 C64 122.4(3) . . . no
O6 C63 C64 111.6(3) . . . no
O7 C64 O9 126.5(3) . . . no
O9 C64 C63 121.4(3) . . . no
O7 C64 C63 112.0(3) . . . no
O10 C65 C66 114.4(3) . . . no
O12 C65 C66 120.2(3) . . . no
O10 C65 O12 125.4(3) . . . no
O13 C66 C65 120.7(3) . . . no
O11 C66 O13 125.7(3) . . . no
O11 C66 C65 113.6(3) . . . no
H231 O23 H232 104(4) . . . no
H241 O24 H242 105.17 . . . no
H251 O25 H252 102(3) . . . no

loop_
_geom_bond_atom_site_label_1
_geom_bond_atom_site_label_2
_geom_bond_distance
_geom_bond_site_symmetry_1
_geom_bond_site_symmetry_2
_geom_bond_publ_flag
Nb1 O7 2.106(2) . . no
Nb1 O10 2.098(2) . . no
Nb1 O11 2.207(2) . . no
Nb1 O3 2.177(2) . . no
Nb1 O1 1.722(2) . . no
Nb1 O2 2.119(2) . . no
Nb1 O6 2.137(2) . . no
Ni1 N4 2.066(3) . . no
Ni1 N1 2.084(2) . . no
Ni1 N2 2.096(2) . . no
Ni1 N3 2.084(3) . . no
Ni1 N5 2.103(3) . . no
Ni1 N6 2.084(3) . . no
Ni2 N7 2.075(3) . . no
Ni2 N8 2.087(3) . . no
Ni2 N9 2.073(3) . . no
Ni2 N10 2.085(3) . . no
Ni2 N11 2.100(3) . . no
Ni2 N12 2.089(3) . . no
O2 C61 1.282(4) . . no
O3 C62 1.282(4) . . no
O4 C61 1.217(4) . . no
O5 C62 1.237(4) . . no
O6 C63 1.282(4) . . no
O7 C64 1.288(4) . . no
O8 C63 1.205(4) . . no
O9 C64 1.219(4) . . no
O10 C65 1.292(4) . . no
O11 C66 1.284(4) . . no
O12 C65 1.228(4) . . no
O13 C66 1.218(4) . . no
O14 H142 0.83(3) . . no
O14 H141 0.84(4) . . no
O15 H151 0.83(3) . . no
O15 H152 0.83(3) . . no
N1 C5 1.344(4) . . no
N1 C1 1.348(4) . . no
N2 C10 1.334(4) . . no
N2 C6 1.346(4) . . no
N3 C15 1.347(4) . . no
N3 C11 1.338(4) . . no
N4 C20 1.351(4) . . no
N4 C16 1.356(4) . . no
N5 C21 1.336(4) . . no
N5 C25 1.344(4) . . no
N6 C30 1.334(4) . . no
N6 C26 1.364(4) . . no
O16 H161 0.85(5) . . no
O16 H162 0.84(5) . . no
N7 C35 1.343(4) . . no
N7 C31 1.338(4) . . no
N8 C40 1.350(4) . . no
N8 C36 1.351(4) . . no
N9 C41 1.336(4) . . no
N9 C45 1.354(4) . . no
N10 C50 1.355(5) . . no
N10 C46 1.343(4) . . no
N11 C55 1.352(4) . . no
N11 C51 1.341(4) . . no
N12 C60 1.341(4) . . no
N12 C56 1.347(4) . . no
O17 H171 0.84(3) . . no
O17 H172 0.84(2) . . no
O18 H182 0.84(3) . . no
O18 H181 0.84(3) . . no
O19 H192 0.84(3) . . no
O19 H191 0.835(13) . . no
O20 H202 0.83(3) . . no
O20 H201 0.83(4) . . no
C1 C2 1.365(5) . . no
C2 C3 1.365(5) . . no
C3 C4 1.399(5) . . no
C4 C5 1.370(4) . . no
C5 C6 1.487(4) . . no
C6 C7 1.387(4) . . no
C7 C8 1.394(5) . . no
C8 C9 1.370(5) . . no
C9 C10 1.376(5) . . no
C11 C12 1.370(5) . . no
C12 C13 1.355(5) . . no
C13 C14 1.409(5) . . no
C14 C15 1.395(4) . . no
C15 C16 1.488(4) . . no
C16 C17 1.392(4) . . no
C17 C18 1.384(6) . . no
C18 C19 1.389(6) . . no
C19 C20 1.400(5) . . no
C21 C22 1.396(6) . . no
C22 C23 1.380(6) . . no
C23 C24 1.382(6) . . no
C24 C25 1.386(5) . . no
C25 C26 1.478(4) . . no
C26 C27 1.385(5) . . no
C27 C28 1.372(6) . . no
C28 C29 1.380(5) . . no
C29 C30 1.382(5) . . no
C1 H1 0.9306 . . no
C2 H2 0.9308 . . no
C3 H3 0.9307 . . no
C4 H4 0.9309 . . no
C7 H7 0.9302 . . no
C8 H8 0.9301 . . no
C9 H9 0.9306 . . no
C10 H10 0.9291 . . no
C11 H11 0.9294 . . no
C12 H12 0.9291 . . no
C13 H13 0.9308 . . no
C14 H14 0.9303 . . no
C17 H17 0.9310 . . no
C18 H18 0.9289 . . no
C19 H19 0.9307 . . no
C20 H20 0.9301 . . no
C21 H21 0.9296 . . no
O21 H212 0.83(4) . . no
O21 H211 0.82(3) . . no
C22 H22 0.9301 . . no
C23 H23 0.9300 . . no
C24 H24 0.9288 . . no
C27 H27 0.9306 . . no
C28 H28 0.9299 . . no
C29 H29 0.9289 . . no
C30 H30 0.9296 . . no
C31 C32 1.384(5) . . no
C32 C33 1.367(6) . . no
C33 C34 1.378(6) . . no
C34 C35 1.385(5) . . no
C35 C36 1.501(5) . . no
C36 C37 1.365(5) . . no
C37 C38 1.381(6) . . no
C38 C39 1.365(6) . . no
C39 C40 1.380(6) . . no
C41 C42 1.408(5) . . no
C42 C43 1.357(6) . . no
C43 C44 1.389(6) . . no
C44 C45 1.390(5) . . no
C45 C46 1.471(5) . . no
C46 C47 1.404(5) . . no
C47 C48 1.361(6) . . no
C48 C49 1.364(6) . . no
C49 C50 1.373(6) . . no
C51 C52 1.381(5) . . no
C52 C53 1.385(6) . . no
C53 C54 1.366(6) . . no
C54 C55 1.393(5) . . no
C55 C56 1.480(4) . . no
C56 C57 1.381(5) . . no
C57 C58 1.393(6) . . no
C58 C59 1.369(6) . . no
C59 C60 1.367(5) . . no
O22 H221 0.83(3) . . no
O22 H222 0.82(2) . . no
C31 H31 0.9302 . . no
C32 H32 0.9291 . . no
C33 H33 0.9296 . . no
C34 H34 0.9299 . . no
C37 H37 0.9301 . . no
C38 H38 0.9297 . . no
C39 H39 0.9297 . . no
C40 H40 0.9311 . . no
C41 H41 0.9304 . . no
C42 H42 0.9295 . . no
C43 H43 0.9290 . . no
C44 H44 0.9310 . . no
C47 H47 0.9299 . . no
C48 H48 0.9302 . . no
C49 H49 0.9298 . . no
C50 H50 0.9298 . . no
C51 H51 0.9293 . . no
C52 H52 0.9302 . . no
C53 H53 0.9303 . . no
C54 H54 0.9293 . . no
C57 H57 0.9301 . . no
C58 H58 0.9303 . . no
C59 H59 0.9299 . . no
C60 H60 0.9298 . . no
C61 C62 1.539(4) . . no
C63 C64 1.537(5) . . no
C65 C66 1.556(5) . . no
O23 H231 0.85(4) . . no
O23 H232 0.84(3) . . no
O24 H241 0.8337 . . no
O24 H242 0.84(4) . . no
O25 H251 0.85(3) . . no
O25 H252 0.84(2) . . no

loop_
_geom_hbond_atom_site_label_D
_geom_hbond_atom_site_label_H
_geom_hbond_atom_site_label_A
_geom_hbond_distance_DH
_geom_hbond_distance_HA
_geom_hbond_distance_DA
_geom_hbond_angle_DHA
_geom_hbond_site_symmetry_A
_geom_hbond_publ_flag
O14 H141 O1 0.84(4) 2.12(4) 2.911(4) 157(4) . no
O14 H142 O15 0.83(3) 2.15(4) 2.831(5) 139(4) . no
O15 H151 O17 0.83(3) 2.03(4) 2.794(5) 153(4) 4_745 no
O15 H152 O16 0.83(3) 2.01(3) 2.749(5) 148(4) . no
O16 H161 O12 0.85(5) 2.27(5) 2.912(5) 132(4) . no
O16 H162 Cl1 0.84(5) 2.51(5) 3.093(5) 128(4) 1_655 no
O17 H171 O11 0.84(3) 2.15(3) 2.984(4) 176(4) . no
O17 H172 O18 0.84(2) 2.27(5) 2.777(5) 119(5) . no
O18 H181 O9 0.84(3) 2.27(3) 3.009(5) 147(3) . no
O18 H182 O20 0.84(3) 1.94(3) 2.742(5) 161(4) 4_655 no
O19 H191 O9 0.835(13) 2.04(2) 2.850(4) 162(4) . no
O19 H192 Cl1 0.84(3) 2.49(3) 3.284(3) 159(4) . no
O20 H201 Cl1 0.83(4) 2.43(4) 3.189(4) 153(4) . no
O20 H202 O21 0.83(3) 2.16(3) 2.758(6) 129(3) . no
O21 H211 O22 0.82(3) 2.22(3) 2.717(5) 119(3) . no
O21 H212 O24 0.83(4) 2.38(3) 3.193(8) 167(6) . no
O22 H221 O19 0.83(3) 1.95(3) 2.774(4) 172(3) 4_645 no
O22 H222 O23 0.82(2) 2.02(2) 2.716(4) 142(4) . no
O23 H231 O14 0.85(4) 2.03(3) 2.794(5) 150(4) . no
O23 H232 O13 0.84(3) 2.32(5) 2.823(5) 119(4) 4_745 no
O24 H241 Cl1 0.8300 2.5200 3.168(6) 135.00 . no
O24 H242 O25 0.84(4) 2.13(6) 2.803(6) 138(8) . no
O25 H251 O5 0.85(3) 2.03(3) 2.786(4) 148(4) 2_665 no
O25 H252 O8 0.84(2) 1.96(2) 2.796(4) 174(4) . no
C4 H4 O5 0.9300 2.4700 3.374(4) 165.00 1_455 no
C7 H7 O5 0.9300 2.5700 3.465(4) 161.00 1_455 no
C12 H12 Cl1 0.9300 2.8100 3.545(4) 137.00 . no
C14 H14 O4 0.9300 2.5800 3.438(4) 154.00 . no
C30 H30 N2 0.9300 2.6200 3.155(4) 118.00 . no
C31 H31 O21 0.9300 2.5900 3.338(6) 138.00 4_655 no
C37 H37 O4 0.9300 2.5800 3.479(5) 162.00 . no
C38 H38 O6 0.9300 2.4000 3.249(5) 152.00 2_664 no
C39 H39 O12 0.9300 2.5100 3.438(5) 172.00 2_664 no
C42 H42 Cl1 0.9300 2.8000 3.666(4) 155.00 . no
C44 H44 O5 0.9300 2.4000 3.310(5) 167.00 1_455 no
C59 H59 O13 0.9300 2.5900 3.201(5) 124.00 3_465 no

loop_
_geom_torsion_atom_site_label_1
_geom_torsion_atom_site_label_2
_geom_torsion_atom_site_label_3
_geom_torsion_atom_site_label_4
_geom_torsion
_geom_torsion_site_symmetry_1
_geom_torsion_site_symmetry_2
_geom_torsion_site_symmetry_3
_geom_torsion_site_symmetry_4
_geom_torsion_publ_flag
O11 Nb1 O2 C61 80.2(3) . . . . no
O1 Nb1 O3 C62 96.5(2) . . . . no
O2 Nb1 O3 C62 1.2(2) . . . . no
O6 Nb1 O3 C62 -164.1(2) . . . . no
O7 Nb1 O3 C62 -21.3(3) . . . . no
O10 Nb1 O3 C62 -170.2(3) . . . . no
O11 Nb1 O3 C62 -94.0(2) . . . . no
O1 Nb1 O6 C63 -106.7(3) . . . . no
O2 Nb1 O6 C63 -4.3(3) . . . . no
O3 Nb1 O6 C63 152.8(2) . . . . no
O7 Nb1 O6 C63 -2.4(2) . . . . no
O10 Nb1 O6 C63 158.9(3) . . . . no
O11 Nb1 O6 C63 83.9(3) . . . . no
O1 Nb1 O7 C64 96.3(3) . . . . no
O2 Nb1 O7 C64 -171.9(3) . . . . no
O3 Nb1 O7 C64 -149.0(2) . . . . no
O6 Nb1 O7 C64 9.4(2) . . . . no
O10 Nb1 O7 C64 -19.6(3) . . . . no
O11 Nb1 O7 C64 -77.6(3) . . . . no
O1 Nb1 O10 C65 177.9(2) . . . . no
O2 Nb1 O10 C65 70.8(3) . . . . no
O3 Nb1 O10 C65 84.2(2) . . . . no
O6 Nb1 O10 C65 -92.1(2) . . . . no
O7 Nb1 O10 C65 -63.3(3) . . . . no
O11 Nb1 O10 C65 -2.0(2) . . . . no
O2 Nb1 O11 C66 -140.4(2) . . . . no
O1 Nb1 O2 C61 -93.4(3) . . . . no
O3 Nb1 O2 C61 -0.2(2) . . . . no
O6 Nb1 O2 C61 166.0(2) . . . . no
O7 Nb1 O2 C61 164.1(3) . . . . no
O10 Nb1 O2 C61 13.2(3) . . . . no
O10 Nb1 O11 C66 4.2(2) . . . . no
O3 Nb1 O11 C66 -69.0(2) . . . . no
O6 Nb1 O11 C66 77.8(2) . . . . no
O7 Nb1 O11 C66 150.3(2) . . . . no
N2 Ni1 N1 C5 4.4(2) . . . . no
N3 Ni1 N1 C1 -80.2(3) . . . . no
N3 Ni1 N1 C5 98.7(2) . . . . no
N2 Ni1 N1 C1 -174.6(3) . . . . no
N1 Ni1 N2 C6 -6.8(2) . . . . no
N1 Ni1 N2 C10 -177.2(3) . . . . no
N3 Ni1 N2 C6 -100.6(2) . . . . no
N5 Ni1 N1 C1 15.0(3) . . . . no
N5 Ni1 N1 C5 -166.1(2) . . . . no
N6 Ni1 N1 C1 93.6(3) . . . . no
N6 Ni1 N1 C5 -87.4(2) . . . . no
N6 Ni1 N2 C10 -86.4(3) . . . . no
N1 Ni1 N3 C11 7.6(3) . . . . no
N1 Ni1 N3 C15 -174.0(2) . . . . no
N2 Ni1 N3 C11 86.5(3) . . . . no
N2 Ni1 N3 C15 -95.1(2) . . . . no
N4 Ni1 N3 C11 -179.0(3) . . . . no
N4 Ni1 N3 C15 -0.6(2) . . . . no
N5 Ni1 N3 C11 -87.2(3) . . . . no
N5 Ni1 N3 C15 91.1(2) . . . . no
N2 Ni1 N4 C16 93.7(2) . . . . no
N2 Ni1 N4 C20 -85.0(3) . . . . no
N3 Ni1 N2 C10 89.1(3) . . . . no
N4 Ni1 N2 C6 -179.8(2) . . . . no
N4 Ni1 N2 C10 9.9(3) . . . . no
N6 Ni1 N2 C6 84.0(2) . . . . no
N5 Ni1 N4 C16 -94.9(2) . . . . no
N5 Ni1 N4 C20 86.4(3) . . . . no
N6 Ni1 N4 C16 -173.7(2) . . . . no
N6 Ni1 N4 C20 7.6(3) . . . . no
N1 Ni1 N5 C21 -92.1(3) . . . . no
N1 Ni1 N5 C25 84.2(2) . . . . no
N3 Ni1 N5 C21 3.0(3) . . . . no
N3 Ni1 N5 C25 179.3(2) . . . . no
N4 Ni1 N5 C21 82.0(3) . . . . no
N4 Ni1 N5 C25 -101.7(2) . . . . no
N6 Ni1 N5 C21 177.6(3) . . . . no
N6 Ni1 N5 C25 -6.1(2) . . . . no
N1 Ni1 N6 C26 -88.7(2) . . . . no
N1 Ni1 N6 C30 89.6(3) . . . . no
N2 Ni1 N6 C26 -167.3(2) . . . . no
N2 Ni1 N6 C30 11.0(3) . . . . no
N4 Ni1 N6 C26 97.0(2) . . . . no
N4 Ni1 N6 C30 -84.7(3) . . . . no
N5 Ni1 N6 C26 5.5(2) . . . . no
N5 Ni1 N6 C30 -176.2(3) . . . . no
N3 Ni1 N4 C20 -179.2(3) . . . . no
N3 Ni1 N4 C16 -0.5(2) . . . . no
N11 Ni2 N7 C35 -168.3(2) . . . . no
N11 Ni2 N7 C31 13.2(3) . . . . no
N7 Ni2 N8 C36 -6.7(2) . . . . no
N7 Ni2 N8 C40 -179.1(3) . . . . no
N9 Ni2 N8 C36 -102.2(2) . . . . no
N9 Ni2 N8 C40 85.5(3) . . . . no
N10 Ni2 N8 C36 178.5(2) . . . . no
N12 Ni2 N7 C31 91.8(3) . . . . no
N12 Ni2 N7 C35 -89.7(2) . . . . no
N11 Ni2 N12 C60 -179.7(3) . . . . no
N12 Ni2 N8 C40 -88.5(3) . . . . no
N7 Ni2 N9 C41 10.4(3) . . . . no
N7 Ni2 N9 C45 -172.8(2) . . . . no
N8 Ni2 N9 C41 89.3(3) . . . . no
N8 Ni2 N9 C45 -93.8(2) . . . . no
N10 Ni2 N9 C41 -177.7(3) . . . . no
N10 Ni2 N9 C45 -0.9(2) . . . . no
N11 Ni2 N9 C41 -86.4(3) . . . . no
N11 Ni2 N9 C45 90.5(2) . . . . no
N8 Ni2 N10 C46 93.0(2) . . . . no
N8 Ni2 N10 C50 -82.3(3) . . . . no
N9 Ni2 N10 C46 -0.7(2) . . . . no
N9 Ni2 N10 C50 -176.0(3) . . . . no
N11 Ni2 N10 C46 -94.4(2) . . . . no
N11 Ni2 N10 C50 90.4(3) . . . . no
N8 Ni2 N7 C31 -174.7(3) . . . . no
N8 Ni2 N7 C35 3.8(2) . . . . no
N9 Ni2 N7 C31 -81.5(3) . . . . no
N9 Ni2 N7 C35 97.0(2) . . . . no
N9 Ni2 N11 C55 -171.7(2) . . . . no
N10 Ni2 N11 C51 85.6(3) . . . . no
N10 Ni2 N11 C55 -92.5(2) . . . . no
N12 Ni2 N11 C51 179.8(3) . . . . no
N12 Ni2 N11 C55 1.7(2) . . . . no
N7 Ni2 N12 C56 -98.1(2) . . . . no
N7 Ni2 N12 C60 84.2(3) . . . . no
N8 Ni2 N12 C56 -176.7(2) . . . . no
N8 Ni2 N12 C60 5.5(3) . . . . no
N10 Ni2 N12 C56 89.3(2) . . . . no
N10 Ni2 N12 C60 -88.5(3) . . . . no
N11 Ni2 N12 C56 -1.9(2) . . . . no
N12 Ni2 N10 C46 -173.0(2) . . . . no
N12 Ni2 N10 C50 11.7(3) . . . . no
N7 Ni2 N11 C51 -90.3(3) . . . . no
N7 Ni2 N11 C55 91.7(2) . . . . no
N9 Ni2 N11 C51 6.4(3) . . . . no
N12 Ni2 N8 C36 83.8(2) . . . . no
N10 Ni2 N8 C40 6.2(3) . . . . no
Nb1 O2 C61 O4 179.0(3) . . . . no
Nb1 O2 C61 C62 -0.6(4) . . . . no
Nb1 O3 C62 O5 178.1(2) . . . . no
Nb1 O3 C62 C61 -1.9(3) . . . . no
Nb1 O6 C63 O8 178.1(3) . . . . no
Nb1 O6 C63 C64 -3.4(4) . . . . no
Nb1 O7 C64 O9 165.6(3) . . . . no
Nb1 O7 C64 C63 -13.7(4) . . . . no
Nb1 O10 C65 C66 -0.1(3) . . . . no
Nb1 O10 C65 O12 179.6(3) . . . . no
Nb1 O11 C66 O13 172.9(3) . . . . no
Nb1 O11 C66 C65 -5.4(3) . . . . no
C1 N1 C5 C4 -1.1(5) . . . . no
C1 N1 C5 C6 177.6(3) . . . . no
C5 N1 C1 C2 -1.1(5) . . . . no
Ni1 N1 C1 C2 177.8(3) . . . . no
Ni1 N1 C5 C4 179.9(3) . . . . no
Ni1 N1 C5 C6 -1.5(3) . . . . no
Ni1 N2 C6 C7 -171.4(2) . . . . no
C6 N2 C10 C9 0.9(5) . . . . no
Ni1 N2 C10 C9 170.9(3) . . . . no
C10 N2 C6 C7 -0.3(4) . . . . no
Ni1 N2 C6 C5 8.1(3) . . . . no
C10 N2 C6 C5 179.2(3) . . . . no
Ni1 N3 C11 C12 175.7(2) . . . . no
C11 N3 C15 C16 -179.9(3) . . . . no
Ni1 N3 C15 C14 -177.1(2) . . . . no
C15 N3 C11 C12 -2.6(5) . . . . no
C11 N3 C15 C14 1.4(4) . . . . no
Ni1 N3 C15 C16 1.6(3) . . . . no
Ni1 N4 C16 C15 1.5(3) . . . . no
C16 N4 C20 C19 -0.6(5) . . . . no
Ni1 N4 C16 C17 -179.0(3) . . . . no
C20 N4 C16 C15 -179.7(3) . . . . no
C20 N4 C16 C17 -0.2(5) . . . . no
Ni1 N4 C20 C19 178.2(3) . . . . no
Ni1 N5 C21 C22 175.0(3) . . . . no
C21 N5 C25 C26 -177.7(3) . . . . no
Ni1 N5 C25 C24 -173.7(3) . . . . no
C25 N5 C21 C22 -1.2(5) . . . . no
C21 N5 C25 C24 3.0(5) . . . . no
Ni1 N5 C25 C26 5.7(3) . . . . no
C30 N6 C26 C27 0.8(5) . . . . no
Ni1 N6 C30 C29 -179.9(2) . . . . no
C30 N6 C26 C25 177.3(3) . . . . no
Ni1 N6 C26 C25 -4.3(3) . . . . no
Ni1 N6 C26 C27 179.2(3) . . . . no
C26 N6 C30 C29 -1.6(5) . . . . no
C31 N7 C35 C34 -0.2(5) . . . . no
C35 N7 C31 C32 0.0(5) . . . . no
C31 N7 C35 C36 177.9(3) . . . . no
Ni2 N7 C35 C36 -0.7(4) . . . . no
Ni2 N7 C31 C32 178.4(3) . . . . no
Ni2 N7 C35 C34 -178.9(3) . . . . no
C36 N8 C40 C39 -0.3(5) . . . . no
Ni2 N8 C36 C37 -171.3(3) . . . . no
C40 N8 C36 C37 1.8(5) . . . . no
Ni2 N8 C36 C35 8.2(3) . . . . no
C40 N8 C36 C35 -178.7(3) . . . . no
Ni2 N8 C40 C39 171.9(3) . . . . no
Ni2 N9 C45 C44 -177.8(3) . . . . no
Ni2 N9 C41 C42 175.3(3) . . . . no
C41 N9 C45 C46 179.3(3) . . . . no
Ni2 N9 C45 C46 2.2(4) . . . . no
C41 N9 C45 C44 -0.7(5) . . . . no
C45 N9 C41 C42 -1.4(5) . . . . no
C50 N10 C46 C47 -2.0(5) . . . . no
Ni2 N10 C50 C49 176.4(3) . . . . no
C50 N10 C46 C45 177.7(3) . . . . no
Ni2 N10 C46 C45 2.1(4) . . . . no
C46 N10 C50 C49 1.3(5) . . . . no
Ni2 N10 C46 C47 -177.6(3) . . . . no
Ni2 N11 C55 C54 178.8(3) . . . . no
C51 N11 C55 C56 -179.5(3) . . . . no
Ni2 N11 C55 C56 -1.3(3) . . . . no
C51 N11 C55 C54 0.6(5) . . . . no
C55 N11 C51 C52 0.4(5) . . . . no
Ni2 N11 C51 C52 -177.6(3) . . . . no
C60 N12 C56 C57 0.8(5) . . . . no
C56 N12 C60 C59 -1.8(5) . . . . no
Ni2 N12 C56 C55 1.8(4) . . . . no
C60 N12 C56 C55 179.8(3) . . . . no
Ni2 N12 C60 C59 175.9(3) . . . . no
Ni2 N12 C56 C57 -177.2(3) . . . . no
N1 C1 C2 C3 1.6(5) . . . . no
C1 C2 C3 C4 0.2(6) . . . . no
C2 C3 C4 C5 -2.2(6) . . . . no
C3 C4 C5 C6 -175.8(3) . . . . no
C3 C4 C5 N1 2.8(5) . . . . no
N1 C5 C6 N2 -4.5(4) . . . . no
C4 C5 C6 C7 -6.3(5) . . . . no
C4 C5 C6 N2 174.1(3) . . . . no
N1 C5 C6 C7 175.1(3) . . . . no
N2 C6 C7 C8 0.5(5) . . . . no
C5 C6 C7 C8 -179.0(3) . . . . no
C6 C7 C8 C9 -1.2(5) . . . . no
C7 C8 C9 C10 1.7(5) . . . . no
C8 C9 C10 N2 -1.6(5) . . . . no
N3 C11 C12 C13 1.4(5) . . . . no
C11 C12 C13 C14 0.9(5) . . . . no
C12 C13 C14 C15 -2.0(5) . . . . no
C13 C14 C15 C16 -177.8(3) . . . . no
C13 C14 C15 N3 0.8(5) . . . . no
C14 C15 C16 C17 -2.9(5) . . . . no
N3 C15 C16 C17 178.4(3) . . . . no
N3 C15 C16 N4 -2.0(4) . . . . no
C14 C15 C16 N4 176.7(3) . . . . no
C15 C16 C17 C18 178.8(3) . . . . no
N4 C16 C17 C18 -0.7(5) . . . . no
C16 C17 C18 C19 2.4(6) . . . . no
C17 C18 C19 C20 -3.0(6) . . . . no
C18 C19 C20 N4 2.2(6) . . . . no
N5 C21 C22 C23 -1.5(6) . . . . no
C21 C22 C23 C24 2.4(6) . . . . no
C22 C23 C24 C25 -0.6(6) . . . . no
C23 C24 C25 C26 178.6(3) . . . . no
C23 C24 C25 N5 -2.1(6) . . . . no
N5 C25 C26 C27 175.4(3) . . . . no
C24 C25 C26 N6 178.4(3) . . . . no
C24 C25 C26 C27 -5.2(5) . . . . no
N5 C25 C26 N6 -1.0(4) . . . . no
C25 C26 C27 C28 -176.1(4) . . . . no
N6 C26 C27 C28 0.2(6) . . . . no
C26 C27 C28 C29 -0.3(6) . . . . no
C27 C28 C29 C30 -0.5(6) . . . . no
C28 C29 C30 N6 1.5(5) . . . . no
N7 C31 C32 C33 0.9(6) . . . . no
C31 C32 C33 C34 -1.4(6) . . . . no
C32 C33 C34 C35 1.1(6) . . . . no
C33 C34 C35 C36 -178.4(4) . . . . no
C33 C34 C35 N7 -0.3(6) . . . . no
C34 C35 C36 C37 -7.4(5) . . . . no
N7 C35 C36 N8 -5.0(4) . . . . no
N7 C35 C36 C37 174.5(3) . . . . no
C34 C35 C36 N8 173.2(3) . . . . no
N8 C36 C37 C38 -0.2(6) . . . . no
C35 C36 C37 C38 -179.7(3) . . . . no
C36 C37 C38 C39 -2.9(6) . . . . no
C37 C38 C39 C40 4.3(6) . . . . no
C38 C39 C40 N8 -2.8(6) . . . . no
N9 C41 C42 C43 2.0(5) . . . . no
C41 C42 C43 C44 -0.5(6) . . . . no
C42 C43 C44 C45 -1.5(6) . . . . no
C43 C44 C45 C46 -177.8(3) . . . . no
C43 C44 C45 N9 2.2(5) . . . . no
N9 C45 C46 C47 176.8(3) . . . . no
C44 C45 C46 C47 -3.3(5) . . . . no
N9 C45 C46 N10 -2.9(4) . . . . no
C44 C45 C46 N10 177.1(3) . . . . no
N10 C46 C47 C48 2.0(6) . . . . no
C45 C46 C47 C48 -177.6(4) . . . . no
C46 C47 C48 C49 -1.3(6) . . . . no
C47 C48 C49 C50 0.7(7) . . . . no
C48 C49 C50 N10 -0.6(6) . . . . no
N11 C51 C52 C53 -0.9(6) . . . . no
C51 C52 C53 C54 0.5(6) . . . . no
C52 C53 C54 C55 0.5(6) . . . . no
C53 C54 C55 C56 179.1(4) . . . . no
C53 C54 C55 N11 -1.0(6) . . . . no
C54 C55 C56 C57 -1.5(5) . . . . no
C54 C55 C56 N12 179.6(3) . . . . no
N11 C55 C56 N12 -0.3(4) . . . . no
N11 C55 C56 C57 178.6(3) . . . . no
N12 C56 C57 C58 0.3(6) . . . . no
C55 C56 C57 C58 -178.5(3) . . . . no
C56 C57 C58 C59 -0.6(6) . . . . no
C57 C58 C59 C60 -0.3(6) . . . . no
C58 C59 C60 N12 1.6(6) . . . . no
O2 C61 C62 O5 -178.4(3) . . . . no
O4 C61 C62 O3 -178.0(3) . . . . no
O4 C61 C62 O5 2.0(5) . . . . no
O2 C61 C62 O3 1.6(4) . . . . no
O8 C63 C64 O7 -170.9(3) . . . . no
O6 C63 C64 O9 -168.8(3) . . . . no
O8 C63 C64 O9 9.9(6) . . . . no
O6 C63 C64 O7 10.5(4) . . . . no
O10 C65 C66 O11 3.7(4) . . . . no
O12 C65 C66 O13 5.7(5) . . . . no
O10 C65 C66 O13 -174.6(3) . . . . no
O12 C65 C66 O11 -176.0(3) . . . . no
